data_4033820
loop_
_publ_author_name
'Liang, Hao'
'Zhou, Xiaotong'
'Zheng, Liyao'
'Wang, Jun'

_publ_section_title
;
 Enantioselective Organocatalytic Desymmetrization of
 Cyclopentene-1,3-diones through Formal C(sp<sup>2</sup>)-H Amidation.
;
_journal_issue 17
_journal_name_full 'The Journal of organic chemistry'
_journal_page_first 11306
_journal_page_last 11315
_journal_paper_doi 10.1021/acs.joc.9b01678
_journal_volume 84
_journal_year 2019
_chemical_absolute_configuration s
_chemical_formula_sum 'C2.42 H2.06 N0.12 O0.36'
_chemical_formula_weight 38.71
_space_group_crystal_system monoclinic
_space_group_IT_number 4
_space_group_name_Hall 'P 2yb'
_space_group_name_H-M_alt 'P 1 21 1'
_atom_sites_solution_hydrogens mixed
_audit_creation_method SHELXL-2014/7
_cell_angle_alpha 90
_cell_angle_beta 91.4190(10)
_cell_angle_gamma 90
_cell_formula_units_Z 33
_cell_length_a 6.54770(10)
_cell_length_b 12.07930(10)
_cell_length_c 20.9684(3)
_cell_measurement_reflns_used 9135
_cell_measurement_temperature 293(2)
_cell_measurement_theta_max 73.8260
_cell_measurement_theta_min 4.1790
_cell_volume 1657.92(4)
_computing_structure_refinement 'SHELXL-2014/7 (Sheldrick, 2014)'
_diffrn_ambient_temperature 293(2)
_diffrn_measured_fraction_theta_full 1.000
_diffrn_measured_fraction_theta_max 0.983
_diffrn_measurement_device_type 'SuperNova, Dual, Cu at home/near, AtlasS2'
_diffrn_measurement_method '\w scans'
_diffrn_radiation_type CuK\a
_diffrn_radiation_wavelength 1.54178
_diffrn_reflns_av_R_equivalents 0.0375
_diffrn_reflns_av_unetI/netI 0.0383
_diffrn_reflns_Laue_measured_fraction_full 1.000
_diffrn_reflns_Laue_measured_fraction_max 0.983
_diffrn_reflns_limit_h_max 7
_diffrn_reflns_limit_h_min -5
_diffrn_reflns_limit_k_max 14
_diffrn_reflns_limit_k_min -14
_diffrn_reflns_limit_l_max 25
_diffrn_reflns_limit_l_min -26
_diffrn_reflns_number 15315
_diffrn_reflns_point_group_measured_fraction_full 0.997
_diffrn_reflns_point_group_measured_fraction_max 0.971
_diffrn_reflns_theta_full 67.679
_diffrn_reflns_theta_max 74.104
_diffrn_reflns_theta_min 4.218
_diffrn_source 'micro-focus sealed X-ray tube'
_diffrn_standards_decay_% 0
_diffrn_standards_interval_count 0
_diffrn_standards_interval_time 0
_diffrn_standards_number 0
_exptl_absorpt_coefficient_mu 0.698
_exptl_absorpt_correction_T_max 1.00000
_exptl_absorpt_correction_T_min 0.89922
_exptl_absorpt_correction_type multi-scan
_exptl_crystal_colour colourless
_exptl_crystal_density_diffrn 1.279
_exptl_crystal_description block
_exptl_crystal_F_000 672
_exptl_crystal_size_max 0.150
_exptl_crystal_size_mid 0.150
_exptl_crystal_size_min 0.150
_refine_diff_density_max 0.178
_refine_diff_density_min -0.162
_refine_diff_density_rms 0.035
_refine_ls_abs_structure_details
;
 Flack x determined using 2782 quotients [(I+)-(I-)]/[(I+)+(I-)]
 (Parsons, Flack and Wagner, Acta Cryst. B69 (2013) 249-259).
;
_refine_ls_abs_structure_Flack 0.03(10)
_refine_ls_extinction_method none
_refine_ls_goodness_of_fit_ref 1.021
_refine_ls_hydrogen_treatment mixed
_refine_ls_matrix_type full
_refine_ls_number_parameters 443
_refine_ls_number_reflns 6518
_refine_ls_number_restraints 1
_refine_ls_restrained_S_all 1.020
_refine_ls_R_factor_all 0.0364
_refine_ls_R_factor_gt 0.0345
_refine_ls_shift/su_max 0.000
_refine_ls_shift/su_mean 0.000
_refine_ls_structure_factor_coef Fsqd
_refine_ls_weighting_details 'w=1/[\s^2^(Fo^2^)+(0.0576P)^2^+0.0449P] where P=(Fo^2^+2Fc^2^)/3'
_refine_ls_weighting_scheme calc
_refine_ls_wR_factor_gt 0.0914
_refine_ls_wR_factor_ref 0.0935
_reflns_Friedel_coverage 0.881
_reflns_Friedel_fraction_full 0.994
_reflns_Friedel_fraction_max 0.957
_reflns_number_gt 6244
_reflns_number_total 6518
_reflns_threshold_expression 'I > 2\s(I)'
_cod_data_source_file jo9b01678_si_002.cif
_cod_data_source_block 2221_a
_cod_original_sg_symbol_H-M 'P 21'
_cod_database_code 4033820
_shelx_shelxl_version_number 2014/7
_shelx_space_group_comment
;
The symmetry employed for this shelxl refinement is uniquely defined
by the following loop, which should always be used as a source of
symmetry information in preference to the above space-group names.
They are only intended as comments.
;

loop_
_space_group_symop_operation_xyz
'x, y, z'
'-x, y+1/2, -z'

loop_
_atom_site_label
_atom_site_type_symbol
_atom_site_fract_x
_atom_site_fract_y
_atom_site_fract_z
_atom_site_U_iso_or_equiv
_atom_site_adp_type
_atom_site_occupancy
_atom_site_site_symmetry_order
_atom_site_calc_flag
_atom_site_refinement_flags_posn
_atom_site_refinement_flags_adp
O001 O 0.6590(2) 0.39779(14) 0.64259(8) 0.0333(4) Uani 1 1 d . .
H1 H 0.210(5) 0.375(2) 0.6093(14) 0.030(7) Uiso 1 1 d . .
O002 O 0.5039(2) 0.58496(14) 0.96038(9) 0.0347(4) Uani 1 1 d . .
H2 H 0.304(5) 0.474(3) 0.8911(15) 0.036(7) Uiso 1 1 d . .
O003 O -0.1530(2) 0.46934(14) 0.86204(8) 0.0329(4) Uani 1 1 d . .
O004 O 0.6261(2) 0.09919(14) 0.46424(8) 0.0339(4) Uani 1 1 d . .
O005 O -0.0731(2) 0.77568(15) 1.03202(9) 0.0381(4) Uani 1 1 d . .
N006 N 0.1762(3) 0.49218(14) 0.89438(8) 0.0232(3) Uani 1 1 d . .
O007 O 0.0264(3) 0.26076(19) 0.54014(11) 0.0521(6) Uani 1 1 d . .
N008 N 0.3374(3) 0.36479(15) 0.60605(8) 0.0245(4) Uani 1 1 d . .
C009 C 0.3797(3) 0.28482(16) 0.56234(9) 0.0219(4) Uani 1 1 d . .
C00A C 0.3338(3) 0.61783(17) 0.97123(10) 0.0233(4) Uani 1 1 d . .
C00B C 0.3941(3) 0.50436(17) 0.68864(10) 0.0246(4) Uani 1 1 d . .
C00C C 0.4778(3) 0.41936(17) 0.64450(10) 0.0244(4) Uani 1 1 d . .
C00D C 0.0407(3) 0.71152(18) 1.00566(10) 0.0260(4) Uani 1 1 d . .
C00E C 0.1467(3) 0.57497(17) 0.93759(9) 0.0217(4) Uani 1 1 d . .
C00F C 0.2695(3) 0.28813(18) 0.39083(10) 0.0281(4) Uani 1 1 d . .
C00G C 0.2710(3) 0.70395(17) 1.01946(10) 0.0243(4) Uani 1 1 d . .
C00H C 0.0247(3) 0.44176(17) 0.85822(10) 0.0240(4) Uani 1 1 d . .
C00I C 0.2028(3) 0.17563(17) 0.41379(11) 0.0285(4) Uani 1 1 d . .
H00A H 0.2562 0.1198 0.3854 0.034 Uiso 1 1 calc R U
H00B H 0.0549 0.1718 0.4109 0.034 Uiso 1 1 calc R U
C00J C 0.5537(3) 0.23896(18) 0.54165(10) 0.0252(4) Uani 1 1 d . .
H00J H 0.6848 0.2575 0.5560 0.030 Uiso 1 1 calc R U
C00K C 0.0926(3) 0.35437(17) 0.81277(10) 0.0244(4) Uani 1 1 d . .
C00L C 0.3841(3) 0.81517(18) 1.01217(10) 0.0264(4) Uani 1 1 d . .
H00C H 0.3265 0.8684 1.0413 0.032 Uiso 1 1 calc R U
H00D H 0.5264 0.8046 1.0247 0.032 Uiso 1 1 calc R U
C00M C 0.1992(3) 0.23432(19) 0.52937(11) 0.0282(4) Uani 1 1 d . .
C00N C 0.5039(3) 0.15495(18) 0.49285(10) 0.0254(4) Uani 1 1 d . .
C00O C 0.1947(3) 0.54405(18) 0.68461(10) 0.0291(4) Uani 1 1 d . .
H00O H 0.1046 0.5168 0.6534 0.035 Uiso 1 1 calc R U
C00P C 0.2721(3) 0.14760(17) 0.48255(10) 0.0251(4) Uani 1 1 d . .
C00Q C -0.0208(3) 0.62856(18) 0.95728(10) 0.0257(4) Uani 1 1 d . .
H00Q H -0.1539 0.6154 0.9427 0.031 Uiso 1 1 calc R U
C00R C 0.3746(3) 0.86334(17) 0.94566(10) 0.0284(4) Uani 1 1 d . .
C00S C 0.5273(4) 0.54482(19) 0.73630(11) 0.0305(4) Uani 1 1 d . .
H00S H 0.6608 0.5188 0.7393 0.037 Uiso 1 1 calc R U
C00T C 0.4616(4) 0.3041(2) 0.36543(11) 0.0331(5) Uani 1 1 d . .
H00T H 0.5498 0.2443 0.3614 0.040 Uiso 1 1 calc R U
C00U C 0.2891(3) 0.3106(2) 0.81228(11) 0.0303(4) Uani 1 1 d . .
H00U H 0.3870 0.3348 0.8420 0.036 Uiso 1 1 calc R U
C00V C 0.2628(4) 0.6639(2) 0.77444(11) 0.0354(5) Uani 1 1 d . .
H00V H 0.2190 0.7172 0.8030 0.042 Uiso 1 1 calc R U
C00W C 0.3396(4) 0.2310(2) 0.76776(12) 0.0347(5) Uani 1 1 d . .
H00W H 0.4710 0.2018 0.7677 0.042 Uiso 1 1 calc R U
C00X C -0.0013(4) 0.2379(2) 0.72316(12) 0.0379(5) Uani 1 1 d . .
H00X H -0.0985 0.2138 0.6932 0.045 Uiso 1 1 calc R U
C00Y C -0.0525(4) 0.3173(2) 0.76810(12) 0.0319(5) Uani 1 1 d . .
H00Y H -0.1844 0.3458 0.7683 0.038 Uiso 1 1 calc R U
C00Z C 0.4603(4) 0.6238(2) 0.77906(11) 0.0349(5) Uani 1 1 d . .
H00Z H 0.5489 0.6499 0.8110 0.042 Uiso 1 1 calc R U
C010 C 0.3083(4) 0.6587(2) 1.08748(11) 0.0337(5) Uani 1 1 d . .
H01A H 0.2359 0.5902 1.0922 0.051 Uiso 1 1 calc R U
H01B H 0.2604 0.7114 1.1179 0.051 Uiso 1 1 calc R U
H01C H 0.4519 0.6463 1.0947 0.051 Uiso 1 1 calc R U
C011 C 0.2053(4) 0.9230(2) 0.92375(13) 0.0399(5) Uani 1 1 d . .
H011 H 0.0947 0.9332 0.9501 0.048 Uiso 1 1 calc R U
C012 C 0.1942(4) 0.1950(2) 0.72327(11) 0.0347(5) Uani 1 1 d . .
H012 H 0.2285 0.1417 0.6934 0.042 Uiso 1 1 calc R U
C013 C 0.1296(4) 0.6243(2) 0.72703(12) 0.0339(5) Uani 1 1 d . .
H013 H -0.0030 0.6516 0.7237 0.041 Uiso 1 1 calc R U
C014 C 0.5226(4) 0.4087(2) 0.34600(11) 0.0397(5) Uani 1 1 d . .
H014 H 0.6513 0.4185 0.3291 0.048 Uiso 1 1 calc R U
C015 C 0.5385(4) 0.8497(2) 0.90544(12) 0.0370(5) Uani 1 1 d . .
H015 H 0.6531 0.8105 0.9196 0.044 Uiso 1 1 calc R U
C016 C 0.3930(5) 0.4983(2) 0.35159(13) 0.0451(6) Uani 1 1 d . .
H016 H 0.4336 0.5681 0.3380 0.054 Uiso 1 1 calc R U
C017 C 0.1411(4) 0.3790(2) 0.39642(13) 0.0404(6) Uani 1 1 d . .
H017 H 0.0119 0.3696 0.4131 0.049 Uiso 1 1 calc R U
C018 C 0.3631(6) 0.9528(2) 0.82311(13) 0.0523(8) Uani 1 1 d . .
H018 H 0.3587 0.9824 0.7821 0.063 Uiso 1 1 calc R U
C019 C 0.5324(5) 0.8943(2) 0.84426(13) 0.0479(7) Uani 1 1 d . .
H019 H 0.6425 0.8846 0.8176 0.058 Uiso 1 1 calc R U
C01A C 0.1917(4) 0.0327(2) 0.50079(12) 0.0365(5) Uani 1 1 d . .
H01D H 0.0453 0.0323 0.4974 0.055 Uiso 1 1 calc R U
H01E H 0.2340 0.0159 0.5439 0.055 Uiso 1 1 calc R U
H01F H 0.2457 -0.0219 0.4725 0.055 Uiso 1 1 calc R U
C01B C 0.2007(5) 0.9674(2) 0.86266(14) 0.0515(7) Uani 1 1 d . .
H01G H 0.0871 1.0074 0.8484 0.062 Uiso 1 1 calc R U
C01C C 0.2028(5) 0.4837(2) 0.37748(15) 0.0493(7) Uani 1 1 d . .
H01H H 0.1161 0.5440 0.3822 0.059 Uiso 1 1 calc R U

loop_
_atom_site_aniso_label
_atom_site_aniso_U_11
_atom_site_aniso_U_22
_atom_site_aniso_U_33
_atom_site_aniso_U_23
_atom_site_aniso_U_13
_atom_site_aniso_U_12
O001 0.0237(8) 0.0382(8) 0.0376(8) -0.0094(7) -0.0059(6) 0.0027(6)
O002 0.0163(7) 0.0318(8) 0.0561(10) -0.0094(7) 0.0010(6) 0.0020(6)
O003 0.0226(8) 0.0406(9) 0.0354(8) -0.0083(7) -0.0040(6) 0.0033(7)
O004 0.0265(8) 0.0364(9) 0.0390(9) -0.0091(7) 0.0037(6) 0.0080(6)
O005 0.0222(7) 0.0432(9) 0.0491(10) -0.0180(8) 0.0022(7) 0.0053(7)
N006 0.0185(8) 0.0226(8) 0.0286(9) -0.0022(6) 0.0019(6) 0.0009(6)
O007 0.0166(8) 0.0709(14) 0.0691(13) -0.0398(11) 0.0062(8) -0.0039(8)
N008 0.0193(9) 0.0262(9) 0.0282(9) -0.0031(7) 0.0007(6) -0.0006(7)
C009 0.0200(9) 0.0218(9) 0.0238(9) 0.0017(7) 0.0008(7) -0.0030(7)
C00A 0.0194(9) 0.0202(9) 0.0303(10) 0.0020(7) 0.0000(7) 0.0000(7)
C00B 0.0286(10) 0.0223(9) 0.0226(9) 0.0019(7) -0.0009(7) -0.0018(8)
C00C 0.0256(11) 0.0235(10) 0.0238(9) 0.0027(7) -0.0025(7) -0.0009(8)
C00D 0.0216(10) 0.0268(10) 0.0295(10) -0.0029(8) 0.0016(7) 0.0009(8)
C00E 0.0186(9) 0.0217(9) 0.0250(9) 0.0029(7) 0.0019(7) -0.0010(7)
C00F 0.0286(11) 0.0302(11) 0.0254(9) -0.0029(8) -0.0033(8) 0.0011(8)
C00G 0.0190(10) 0.0251(9) 0.0288(10) -0.0016(8) -0.0008(7) 0.0004(7)
C00H 0.0242(10) 0.0235(9) 0.0242(9) 0.0017(7) -0.0013(7) 0.0004(8)
C00I 0.0241(10) 0.0270(10) 0.0341(10) -0.0081(8) -0.0034(8) -0.0001(8)
C00J 0.0161(9) 0.0278(10) 0.0315(10) -0.0011(8) -0.0012(7) -0.0001(8)
C00K 0.0274(10) 0.0216(9) 0.0241(9) 0.0021(7) 0.0010(7) -0.0001(8)
C00L 0.0225(10) 0.0254(9) 0.0311(10) -0.0044(8) -0.0017(7) -0.0012(8)
C00M 0.0190(10) 0.0327(11) 0.0328(11) -0.0064(9) 0.0026(8) -0.0034(8)
C00N 0.0238(10) 0.0242(9) 0.0282(10) 0.0005(8) 0.0016(8) 0.0011(8)
C00O 0.0320(11) 0.0281(10) 0.0269(10) -0.0011(8) -0.0030(8) 0.0009(8)
C00P 0.0200(10) 0.0261(10) 0.0292(10) -0.0063(8) 0.0016(7) -0.0022(7)
C00Q 0.0164(9) 0.0285(10) 0.0321(10) -0.0043(8) -0.0004(7) -0.0011(8)
C00R 0.0325(11) 0.0210(9) 0.0316(10) -0.0050(8) -0.0005(8) -0.0028(8)
C00S 0.0322(11) 0.0278(10) 0.0314(10) -0.0006(9) -0.0038(8) -0.0028(8)
C00T 0.0343(12) 0.0366(12) 0.0286(10) -0.0012(9) 0.0031(8) 0.0046(9)
C00U 0.0296(11) 0.0288(10) 0.0322(11) -0.0024(9) -0.0047(8) 0.0049(9)
C00V 0.0497(15) 0.0274(10) 0.0295(11) -0.0060(9) 0.0086(10) -0.0015(10)
C00W 0.0366(12) 0.0308(11) 0.0365(12) -0.0035(9) 0.0015(9) 0.0089(9)
C00X 0.0436(13) 0.0337(12) 0.0358(12) -0.0098(10) -0.0091(10) -0.0007(10)
C00Y 0.0297(11) 0.0287(10) 0.0371(11) -0.0046(9) -0.0046(9) 0.0014(9)
C00Z 0.0445(13) 0.0320(11) 0.0280(10) -0.0056(9) -0.0033(9) -0.0075(10)
C010 0.0340(11) 0.0358(11) 0.0310(10) 0.0026(9) -0.0042(9) -0.0005(9)
C011 0.0469(14) 0.0329(12) 0.0398(12) 0.0000(10) 0.0004(10) 0.0107(10)
C012 0.0458(14) 0.0280(11) 0.0303(11) -0.0053(8) 0.0005(9) 0.0050(9)
C013 0.0353(12) 0.0305(11) 0.0360(12) -0.0012(9) 0.0034(9) 0.0043(10)
C014 0.0402(13) 0.0467(14) 0.0325(11) 0.0050(10) 0.0086(10) -0.0019(11)
C015 0.0403(13) 0.0282(11) 0.0430(13) -0.0050(9) 0.0080(10) -0.0036(9)
C016 0.0563(16) 0.0373(13) 0.0421(13) 0.0093(10) 0.0088(12) 0.0000(12)
C017 0.0342(12) 0.0392(13) 0.0483(14) 0.0054(10) 0.0083(10) 0.0080(10)
C018 0.094(2) 0.0309(13) 0.0316(12) -0.0004(9) 0.0036(13) -0.0045(13)
C019 0.0722(19) 0.0318(12) 0.0408(13) -0.0075(10) 0.0197(13) -0.0085(12)
C01A 0.0360(12) 0.0317(11) 0.0417(12) -0.0012(10) 0.0030(10) -0.0100(9)
C01B 0.071(2) 0.0388(14) 0.0440(14) 0.0040(11) -0.0100(13) 0.0150(13)
C01C 0.0553(16) 0.0352(13) 0.0581(16) 0.0090(12) 0.0157(13) 0.0156(12)

loop_
_atom_type_symbol
_atom_type_description
_atom_type_scat_dispersion_real
_atom_type_scat_dispersion_imag
_atom_type_scat_source
C C 0.0181 0.0091 'International Tables Vol C Tables 4.2.6.8 and 6.1.1.4'
H H 0.0000 0.0000 'International Tables Vol C Tables 4.2.6.8 and 6.1.1.4'
N N 0.0311 0.0180 'International Tables Vol C Tables 4.2.6.8 and 6.1.1.4'
O O 0.0492 0.0322 'International Tables Vol C Tables 4.2.6.8 and 6.1.1.4'

loop_
_geom_angle_atom_site_label_1
_geom_angle_atom_site_label_2
_geom_angle_atom_site_label_3
_geom_angle
C00E N006 C00H 125.29(17)
C00E N006 H2 113(2)
C00H N006 H2 122(2)
C009 N008 C00C 126.08(18)
C009 N008 H1 112(2)
C00C N008 H1 122(2)
C00J C009 N008 133.97(19)
C00J C009 C00M 110.51(18)
N008 C009 C00M 115.52(18)
O002 C00A C00E 123.14(19)
O002 C00A C00G 128.13(19)
C00E C00A C00G 108.72(17)
C00O C00B C00S 119.4(2)
C00O C00B C00C 123.85(19)
C00S C00B C00C 116.77(19)
O001 C00C N008 121.08(19)
O001 C00C C00B 122.72(19)
N008 C00C C00B 116.20(18)
O005 C00D C00Q 125.8(2)
O005 C00D C00G 124.3(2)
C00Q C00D C00G 109.90(17)
C00Q C00E N006 133.17(19)
C00Q C00E C00A 110.73(18)
N006 C00E C00A 116.11(17)
C017 C00F C00T 118.5(2)
C017 C00F C00I 120.2(2)
C00T C00F C00I 121.2(2)
C00A C00G C00D 101.37(16)
C00A C00G C010 109.57(18)
C00D C00G C010 109.20(18)
C00A C00G C00L 113.13(17)
C00D C00G C00L 113.71(18)
C010 C00G C00L 109.56(17)
O003 C00H N006 121.40(19)
O003 C00H C00K 122.39(19)
N006 C00H C00K 116.18(18)
C00F C00I C00P 114.59(17)
C00F C00I H00A 108.6
C00P C00I H00A 108.6
C00F C00I H00B 108.6
C00P C00I H00B 108.6
H00A C00I H00B 107.6
C009 C00J C00N 109.45(18)
C009 C00J H00J 125.3
C00N C00J H00J 125.3
C00U C00K C00Y 119.3(2)
C00U C00K C00H 124.22(19)
C00Y C00K C00H 116.52(19)
C00R C00L C00G 114.67(17)
C00R C00L H00C 108.6
C00G C00L H00C 108.6
C00R C00L H00D 108.6
C00G C00L H00D 108.6
H00C C00L H00D 107.6
O007 C00M C009 123.0(2)
O007 C00M C00P 128.0(2)
C009 C00M C00P 108.95(17)
O004 C00N C00J 126.0(2)
O004 C00N C00P 124.1(2)
C00J C00N C00P 109.87(17)
C013 C00O C00B 120.2(2)
C013 C00O H00O 119.9
C00B C00O H00O 119.9
C00M C00P C00N 101.23(16)
C00M C00P C01A 110.30(18)
C00N C00P C01A 111.22(18)
C00M C00P C00I 111.32(18)
C00N C00P C00I 112.81(17)
C01A C00P C00I 109.73(17)
C00E C00Q C00D 109.05(18)
C00E C00Q H00Q 125.5
C00D C00Q H00Q 125.5
C011 C00R C015 118.8(2)
C011 C00R C00L 121.3(2)
C015 C00R C00L 119.9(2)
C00Z C00S C00B 120.0(2)
C00Z C00S H00S 120.0
C00B C00S H00S 120.0
C014 C00T C00F 120.5(2)
C014 C00T H00T 119.7
C00F C00T H00T 119.7
C00W C00U C00K 120.3(2)
C00W C00U H00U 119.8
C00K C00U H00U 119.8
C00Z C00V C013 119.9(2)
C00Z C00V H00V 120.0
C013 C00V H00V 120.0
C00U C00W C012 120.0(2)
C00U C00W H00W 120.0
C012 C00W H00W 120.0
C012 C00X C00Y 119.8(2)
C012 C00X H00X 120.1
C00Y C00X H00X 120.1
C00X C00Y C00K 120.4(2)
C00X C00Y H00Y 119.8
C00K C00Y H00Y 119.8
C00V C00Z C00S 120.4(2)
C00V C00Z H00Z 119.8
C00S C00Z H00Z 119.8
C00G C010 H01A 109.5
C00G C010 H01B 109.5
H01A C010 H01B 109.5
C00G C010 H01C 109.5
H01A C010 H01C 109.5
H01B C010 H01C 109.5
C01B C011 C00R 120.3(3)
C01B C011 H011 119.9
C00R C011 H011 119.9
C00X C012 C00W 120.3(2)
C00X C012 H012 119.9
C00W C012 H012 119.9
C00O C013 C00V 120.0(2)
C00O C013 H013 120.0
C00V C013 H013 120.0
C016 C014 C00T 120.4(2)
C016 C014 H014 119.8
C00T C014 H014 119.8
C019 C015 C00R 120.6(3)
C019 C015 H015 119.7
C00R C015 H015 119.7
C014 C016 C01C 119.6(2)
C014 C016 H016 120.2
C01C C016 H016 120.2
C01C C017 C00F 120.9(2)
C01C C017 H017 119.5
C00F C017 H017 119.5
C01B C018 C019 119.9(3)
C01B C018 H018 120.0
C019 C018 H018 120.0
C018 C019 C015 120.0(3)
C018 C019 H019 120.0
C015 C019 H019 120.0
C00P C01A H01D 109.5
C00P C01A H01E 109.5
H01D C01A H01E 109.5
C00P C01A H01F 109.5
H01D C01A H01F 109.5
H01E C01A H01F 109.5
C018 C01B C011 120.5(3)
C018 C01B H01G 119.8
C011 C01B H01G 119.8
C016 C01C C017 120.0(3)
C016 C01C H01H 120.0
C017 C01C H01H 120.0

loop_
_geom_bond_atom_site_label_1
_geom_bond_atom_site_label_2
_geom_bond_distance
O001 C00C 1.216(3)
O002 C00A 1.209(3)
O003 C00H 1.215(3)
O004 C00N 1.215(3)
O005 C00D 1.217(3)
N006 C00E 1.366(3)
N006 C00H 1.376(3)
N006 H2 0.87(3)
O007 C00M 1.202(3)
N008 C009 1.365(3)
N008 C00C 1.376(3)
N008 H1 0.85(3)
C009 C00J 1.348(3)
C009 C00M 1.486(3)
C00A C00E 1.491(3)
C00A C00G 1.515(3)
C00B C00O 1.391(3)
C00B C00S 1.398(3)
C00B C00C 1.496(3)
C00D C00Q 1.475(3)
C00D C00G 1.531(3)
C00E C00Q 1.347(3)
C00F C017 1.389(3)
C00F C00T 1.391(3)
C00F C00I 1.510(3)
C00G C010 1.541(3)
C00G C00L 1.544(3)
C00H C00K 1.497(3)
C00I C00P 1.538(3)
C00I H00A 0.9700
C00I H00B 0.9700
C00J C00N 1.472(3)
C00J H00J 0.9300
C00K C00U 1.391(3)
C00K C00Y 1.392(3)
C00L C00R 1.511(3)
C00L H00C 0.9700
C00L H00D 0.9700
C00M C00P 1.521(3)
C00N C00P 1.531(3)
C00O C013 1.390(3)
C00O H00O 0.9300
C00P C01A 1.536(3)
C00Q H00Q 0.9300
C00R C011 1.391(3)
C00R C015 1.391(3)
C00S C00Z 1.388(3)
C00S H00S 0.9300
C00T C014 1.389(4)
C00T H00T 0.9300
C00U C00W 1.386(3)
C00U H00U 0.9300
C00V C00Z 1.382(4)
C00V C013 1.391(4)
C00V H00V 0.9300
C00W C012 1.386(4)
C00W H00W 0.9300
C00X C012 1.381(4)
C00X C00Y 1.391(3)
C00X H00X 0.9300
C00Y H00Y 0.9300
C00Z H00Z 0.9300
C010 H01A 0.9600
C010 H01B 0.9600
C010 H01C 0.9600
C011 C01B 1.388(4)
C011 H011 0.9300
C012 H012 0.9300
C013 H013 0.9300
C014 C016 1.382(4)
C014 H014 0.9300
C015 C019 1.391(4)
C015 H015 0.9300
C016 C01C 1.382(4)
C016 H016 0.9300
C017 C01C 1.389(4)
C017 H017 0.9300
C018 C01B 1.376(5)
C018 C019 1.379(5)
C018 H018 0.9300
C019 H019 0.9300
C01A H01D 0.9600
C01A H01E 0.9600
C01A H01F 0.9600
C01B H01G 0.9300
C01C H01H 0.9300
